data_1548407
loop_
_publ_author_name
'Zhang, Peng'
'Perfetti, Mauro'
'Kern, Michal'
'Hallmen, Philipp P.'
'Ungur, Liviu'
'Lenz, Samuel'
'Ringenberg, Mark R.'
'Frey, Wolfgang'
'Stoll, Hermann'
'Rauhut, Guntram'
'van Slageren, Joris'

_publ_section_title
;
 Exchange coupling and single molecule magnetism in redox-active
 tetraoxolene-bridged dilanthanide complexes.
;
_journal_issue 5
_journal_name_full 'Chemical science'
_journal_page_first 1221
_journal_page_last 1230
_journal_paper_doi 10.1039/c7sc04873d
_journal_volume 9
_journal_year 2018
_chemical_formula_sum 'C44 H44 B4 Cl6 Dy2 N24 O4'
_chemical_formula_weight 1553.97
_space_group_crystal_system monoclinic
_space_group_IT_number 14
_space_group_name_Hall '-P 2yn'
_space_group_name_H-M_alt 'P 1 21/n 1'
_symmetry_space_group_name_Hall '-P 2yn'
_symmetry_space_group_name_H-M 'P 1 21/n 1'
_atom_sites_solution_hydrogens geom
_audit_creation_method SHELXL-2013
_audit_update_record
;
2017-08-10 deposited with the CCDC.
2017-12-08 downloaded from the CCDC.
;
_cell_angle_alpha 90
_cell_angle_beta 107.69(3)
_cell_angle_gamma 90
_cell_formula_units_Z 2
_cell_length_a 13.932(3)
_cell_length_b 15.014(3)
_cell_length_c 14.827(3)
_cell_measurement_temperature 153(2)
_cell_volume 2954.8(12)
_computing_cell_refinement 'Bruker XSCANS'
_computing_data_collection 'Bruker XSCANS'
_computing_data_reduction 'Bruker SHELXTL'
_computing_molecular_graphics 'Bruker SHELXTL'
_computing_publication_material 'Bruker SHELXTL'
_computing_structure_refinement 'SHELXL-2013 (Sheldrick, 2013)'
_computing_structure_solution 'Bruker SHELXTL'
_diffrn_ambient_temperature 153(2)
_diffrn_measured_fraction_theta_full 1.000
_diffrn_measured_fraction_theta_max 0.979
_diffrn_measurement_device_type 'Bruker P4'
_diffrn_measurement_method '\w scans'
_diffrn_radiation_type MoK\a
_diffrn_radiation_wavelength 0.71073
_diffrn_reflns_av_R_equivalents 0.0779
_diffrn_reflns_av_unetI/netI 0.0864
_diffrn_reflns_Laue_measured_fraction_full 1.000
_diffrn_reflns_Laue_measured_fraction_max 0.979
_diffrn_reflns_limit_h_max 18
_diffrn_reflns_limit_h_min -18
_diffrn_reflns_limit_k_max 15
_diffrn_reflns_limit_k_min -20
_diffrn_reflns_limit_l_max 18
_diffrn_reflns_limit_l_min -19
_diffrn_reflns_number 28184
_diffrn_reflns_point_group_measured_fraction_full 1.000
_diffrn_reflns_point_group_measured_fraction_max 0.979
_diffrn_reflns_theta_full 25.242
_diffrn_reflns_theta_max 28.355
_diffrn_reflns_theta_min 1.757
_exptl_absorpt_coefficient_mu 2.845
_exptl_absorpt_correction_type multi-scan
_exptl_crystal_colour violet
_exptl_crystal_density_diffrn 1.747
_exptl_crystal_description block
_exptl_crystal_F_000 1524
_refine_diff_density_max 1.083
_refine_diff_density_min -1.024
_refine_diff_density_rms 0.180
_refine_ls_extinction_method none
_refine_ls_goodness_of_fit_ref 1.004
_refine_ls_hydrogen_treatment constr
_refine_ls_matrix_type full
_refine_ls_number_parameters 379
_refine_ls_number_reflns 7240
_refine_ls_number_restraints 0
_refine_ls_restrained_S_all 1.004
_refine_ls_R_factor_all 0.0769
_refine_ls_R_factor_gt 0.0399
_refine_ls_shift/su_max 0.000
_refine_ls_shift/su_mean 0.000
_refine_ls_structure_factor_coef Fsqd
_refine_ls_weighting_details
; 
 w=1/[\s^2^(Fo^2^)+(0.0230P)^2^+1.0981P] 
 where P=(Fo^2^+2Fc^2^)/3 
;
_refine_ls_weighting_scheme calc
_refine_ls_wR_factor_gt 0.0653
_refine_ls_wR_factor_ref 0.0753
_reflns_Friedel_coverage 0.000
_reflns_number_gt 5088
_reflns_number_total 7240
_reflns_threshold_expression 'I > 2\s(I)'
_cod_data_source_file c7sc04873d2.cif
_cod_data_source_block 2
_cod_depositor_comments 'Adding full bibliography for 1548407--1548410.cif.'
_cod_original_cell_volume 2954.8(11)
_cod_database_code 1548407
_shelx_space_group_comment
; 
The symmetry employed for this shelxl refinement is uniquely defined 
by the following loop, which should always be used as a source of 
symmetry information in preference to the above space-group names. 
They are only intended as comments. 
;
_shelxl_version_number 2013-2

loop_
_space_group_symop_operation_xyz
'x, y, z'
'-x+1/2, y+1/2, -z+1/2'
'-x, -y, -z'
'x-1/2, -y-1/2, z-1/2'

loop_
_atom_site_label
_atom_site_type_symbol
_atom_site_fract_x
_atom_site_fract_y
_atom_site_fract_z
_atom_site_U_iso_or_equiv
_atom_site_adp_type
_atom_site_occupancy
_atom_site_site_symmetry_order
_atom_site_calc_flag
_atom_site_refinement_flags_posn
_atom_site_refinement_flags_adp
Dy1 Dy 0.91723(2) 0.13112(2) 0.22525(2) 0.00783(6) Uani 1 1 d . .
O1 O 0.9720(2) -0.00233(19) 0.1706(2) 0.0100(7) Uani 1 1 d . .
O2 O 0.9283(2) 0.14261(19) 0.0696(2) 0.0112(7) Uani 1 1 d . .
B1 B 1.1209(4) 0.2728(3) 0.3655(4) 0.0140(12) Uani 1 1 d . .
H1 H 1.1760 0.3112 0.4019 0.017 Uiso 1 1 calc R U
B2 B 0.6803(4) 0.0691(3) 0.2539(4) 0.0118(11) Uani 1 1 d . .
H2 H 0.6164 0.0524 0.2641 0.014 Uiso 1 1 calc R U
C1 C 0.7355(3) 0.0160(3) 0.0359(3) 0.0131(10) Uani 1 1 d . .
H1A H 0.7746 0.0190 -0.0049 0.016 Uiso 1 1 calc R U
C2 C 0.6465(4) -0.0316(3) 0.0174(3) 0.0164(11) Uani 1 1 d . .
H2A H 0.6151 -0.0653 -0.0361 0.020 Uiso 1 1 calc R U
C3 C 0.6148(3) -0.0180(3) 0.0955(3) 0.0142(11) Uani 1 1 d . .
H3 H 0.5570 -0.0419 0.1049 0.017 Uiso 1 1 calc R U
C4 C 0.7588(4) 0.3007(3) 0.2552(3) 0.0131(10) Uani 1 1 d . .
H4 H 0.8024 0.3455 0.2489 0.016 Uiso 1 1 calc R U
C5 C 0.6734(4) 0.3149(3) 0.2821(3) 0.0170(11) Uani 1 1 d . .
H5 H 0.6487 0.3689 0.2963 0.020 Uiso 1 1 calc R U
C6 C 0.6328(4) 0.2313(3) 0.2831(3) 0.0154(11) Uani 1 1 d . .
H6 H 0.5748 0.2185 0.2993 0.018 Uiso 1 1 calc R U
C7 C 0.9179(3) -0.0260(3) 0.3956(3) 0.0141(10) Uani 1 1 d . .
H7 H 0.9860 -0.0386 0.4079 0.017 Uiso 1 1 calc R U
C8 C 0.8597(3) -0.0557(3) 0.4496(3) 0.0137(10) Uani 1 1 d . .
H8 H 0.8799 -0.0911 0.5035 0.016 Uiso 1 1 calc R U
C9 C 0.7651(3) -0.0217(3) 0.4065(3) 0.0114(10) Uani 1 1 d . .
H9 H 0.7088 -0.0298 0.4268 0.014 Uiso 1 1 calc R U
C10 C 1.1652(3) 0.0435(3) 0.3091(3) 0.0147(11) Uani 1 1 d . .
H10 H 1.1448 -0.0131 0.2855 0.018 Uiso 1 1 calc R U
C11 C 1.2644(4) 0.0670(3) 0.3576(3) 0.0163(11) Uani 1 1 d . .
H11 H 1.3213 0.0309 0.3713 0.020 Uiso 1 1 calc R U
C12 C 1.2595(3) 0.1541(3) 0.3802(3) 0.0143(11) Uani 1 1 d . .
H12 H 1.3138 0.1889 0.4140 0.017 Uiso 1 1 calc R U
C13 C 0.9203(3) 0.1971(3) 0.4549(3) 0.0131(10) Uani 1 1 d . .
H13 H 0.8618 0.1650 0.4499 0.016 Uiso 1 1 calc R U
C14 C 0.9723(4) 0.2466(3) 0.5334(3) 0.0144(10) Uani 1 1 d . .
H14 H 0.9564 0.2539 0.5895 0.017 Uiso 1 1 calc R U
C15 C 1.0521(4) 0.2823(3) 0.5106(3) 0.0151(11) Uani 1 1 d . .
H15 H 1.1012 0.3191 0.5493 0.018 Uiso 1 1 calc R U
C16 C 1.0823(4) 0.3990(3) 0.2395(3) 0.0181(11) Uani 1 1 d . .
H16 H 1.1335 0.4380 0.2706 0.022 Uiso 1 1 calc R U
C17 C 1.0117(4) 0.4130(3) 0.1520(3) 0.0191(11) Uani 1 1 d . .
H17 H 1.0047 0.4629 0.1133 0.023 Uiso 1 1 calc R U
C18 C 0.9543(3) 0.3367(3) 0.1352(3) 0.0141(10) Uani 1 1 d . .
H18 H 0.9009 0.3265 0.0807 0.017 Uiso 1 1 calc R U
C19 C 0.9886(3) -0.0060(3) 0.0927(3) 0.0106(10) Uani 1 1 d . .
C20 C 0.9599(3) 0.0789(3) 0.0307(3) 0.0108(10) Uani 1 1 d . .
C21 C 0.9701(3) 0.0781(3) -0.0590(3) 0.0105(10) Uani 1 1 d . .
C22 C 0.6859(6) 0.2716(4) 0.5390(5) 0.071(3) Uani 1 1 d . .
H22A H 0.6129 0.2752 0.5180 0.085 Uiso 1 1 calc R U
H22B H 0.7095 0.2948 0.4884 0.085 Uiso 1 1 calc R U
Cl1 Cl 0.93405(9) 0.17106(7) -0.13141(8) 0.0160(3) Uani 1 1 d . .
Cl2 Cl 0.72030(16) 0.16118(11) 0.55647(15) 0.0652(6) Uani 1 1 d . .
Cl3 Cl 0.73130(16) 0.33890(13) 0.63705(12) 0.0624(6) Uani 1 1 d . .
N1 N 0.7582(3) 0.0569(2) 0.1194(3) 0.0103(8) Uani 1 1 d . .
N2 N 0.6817(3) 0.0357(2) 0.1563(3) 0.0101(8) Uani 1 1 d . .
N3 N 0.8633(3) 0.0235(2) 0.3229(3) 0.0105(8) Uani 1 1 d . .
N4 N 0.7679(3) 0.0252(2) 0.3299(3) 0.0095(8) Uani 1 1 d . .
N5 N 0.7707(3) 0.2142(2) 0.2395(3) 0.0111(8) Uani 1 1 d . .
N6 N 0.6909(3) 0.1717(2) 0.2569(3) 0.0118(8) Uani 1 1 d . .
N7 N 1.1032(3) 0.1134(2) 0.3009(3) 0.0121(8) Uani 1 1 d . .
N8 N 1.1637(3) 0.1820(2) 0.3460(3) 0.0123(8) Uani 1 1 d . .
N9 N 0.9848(3) 0.2793(2) 0.2069(3) 0.0114(8) Uani 1 1 d . .
N10 N 1.0638(3) 0.3187(2) 0.2716(3) 0.0122(9) Uani 1 1 d . .
N11 N 0.9656(3) 0.2015(2) 0.3868(3) 0.0107(8) Uani 1 1 d . .
N12 N 1.0479(3) 0.2552(2) 0.4223(3) 0.0120(8) Uani 1 1 d . .

loop_
_atom_site_aniso_label
_atom_site_aniso_U_11
_atom_site_aniso_U_22
_atom_site_aniso_U_33
_atom_site_aniso_U_23
_atom_site_aniso_U_13
_atom_site_aniso_U_12
Dy1 0.00926(9) 0.00766(10) 0.00706(10) -0.00094(10) 0.00319(7) -0.00027(10)
O1 0.0121(16) 0.0107(16) 0.0078(17) -0.0011(13) 0.0041(14) -0.0006(12)
O2 0.0161(16) 0.0092(16) 0.0102(16) -0.0025(13) 0.0066(13) 0.0029(13)
B1 0.012(3) 0.011(3) 0.016(3) 0.001(2) 0.000(2) -0.004(2)
B2 0.010(3) 0.013(3) 0.013(3) 0.001(2) 0.004(2) -0.001(2)
C1 0.016(2) 0.011(2) 0.010(2) 0.0016(19) 0.002(2) 0.0003(19)
C2 0.019(3) 0.013(3) 0.017(3) -0.004(2) 0.004(2) 0.000(2)
C3 0.011(2) 0.009(2) 0.019(3) 0.005(2) -0.001(2) -0.0007(18)
C4 0.023(3) 0.007(2) 0.012(3) 0.0025(19) 0.007(2) 0.0018(19)
C5 0.026(3) 0.013(3) 0.011(3) 0.002(2) 0.003(2) 0.012(2)
C6 0.016(3) 0.021(3) 0.010(2) 0.002(2) 0.006(2) 0.008(2)
C7 0.010(2) 0.012(2) 0.019(3) -0.001(2) 0.002(2) -0.0005(18)
C8 0.016(2) 0.013(2) 0.010(2) 0.005(2) 0.000(2) -0.0001(19)
C9 0.017(2) 0.010(2) 0.011(2) 0.0003(19) 0.008(2) -0.0023(19)
C10 0.014(2) 0.015(3) 0.017(3) 0.001(2) 0.007(2) 0.0043(19)
C11 0.015(3) 0.022(3) 0.015(3) 0.007(2) 0.009(2) 0.008(2)
C12 0.012(2) 0.018(3) 0.013(3) 0.000(2) 0.003(2) -0.0013(18)
C13 0.013(2) 0.015(3) 0.012(2) 0.000(2) 0.006(2) -0.0002(19)
C14 0.021(3) 0.016(3) 0.007(2) -0.0020(19) 0.005(2) 0.002(2)
C15 0.017(3) 0.011(2) 0.014(3) -0.005(2) 0.000(2) 0.0015(19)
C16 0.022(3) 0.009(2) 0.023(3) -0.002(2) 0.006(2) -0.0024(19)
C17 0.022(3) 0.013(3) 0.021(3) 0.009(2) 0.004(2) -0.003(2)
C18 0.016(2) 0.017(2) 0.007(2) 0.0000(19) -0.001(2) -0.0021(19)
C19 0.006(2) 0.014(2) 0.012(2) 0.000(2) 0.0042(19) -0.0026(18)
C20 0.011(2) 0.011(2) 0.010(2) -0.0022(19) 0.0020(19) -0.0049(18)
C21 0.015(2) 0.007(2) 0.010(2) 0.0018(18) 0.0031(19) 0.0028(18)
C22 0.099(7) 0.039(4) 0.052(5) -0.021(4) -0.013(5) 0.028(4)
Cl1 0.0239(6) 0.0121(6) 0.0149(6) 0.0043(5) 0.0104(5) 0.0058(5)
Cl2 0.0828(15) 0.0423(10) 0.0975(16) 0.0119(10) 0.0677(13) 0.0065(9)
Cl3 0.0857(15) 0.0728(13) 0.0377(10) -0.0155(9) 0.0322(10) -0.0217(11)
N1 0.0087(19) 0.012(2) 0.010(2) 0.0016(16) 0.0018(16) 0.0003(15)
N2 0.0072(19) 0.012(2) 0.009(2) 0.0030(16) -0.0006(16) 0.0014(15)
N3 0.012(2) 0.010(2) 0.009(2) -0.0012(16) 0.0030(16) -0.0014(15)
N4 0.0114(19) 0.0086(19) 0.010(2) 0.0015(16) 0.0051(16) -0.0012(15)
N5 0.015(2) 0.010(2) 0.007(2) 0.0006(16) 0.0017(16) 0.0005(16)
N6 0.012(2) 0.013(2) 0.010(2) -0.0001(16) 0.0023(17) 0.0028(16)
N7 0.012(2) 0.011(2) 0.012(2) -0.0014(16) 0.0020(16) 0.0004(15)
N8 0.016(2) 0.009(2) 0.011(2) 0.0013(16) 0.0026(17) -0.0005(16)
N9 0.015(2) 0.011(2) 0.007(2) -0.0021(16) 0.0018(17) -0.0027(16)
N10 0.017(2) 0.0087(19) 0.011(2) -0.0012(17) 0.0059(18) -0.0040(15)
N11 0.0101(19) 0.012(2) 0.010(2) -0.0005(16) 0.0035(16) -0.0001(15)
N12 0.012(2) 0.0067(19) 0.015(2) 0.0002(16) -0.0003(17) -0.0032(15)

loop_
_atom_type_symbol
_atom_type_description
_atom_type_scat_dispersion_real
_atom_type_scat_dispersion_imag
_atom_type_scat_source
C C 0.0033 0.0016 'International Tables Vol C Tables 4.2.6.8 and 6.1.1.4'
H H 0.0000 0.0000 'International Tables Vol C Tables 4.2.6.8 and 6.1.1.4'
B B 0.0013 0.0007 'International Tables Vol C Tables 4.2.6.8 and 6.1.1.4'
N N 0.0061 0.0033 'International Tables Vol C Tables 4.2.6.8 and 6.1.1.4'
O O 0.0106 0.0060 'International Tables Vol C Tables 4.2.6.8 and 6.1.1.4'
Dy Dy -0.1892 4.4098 'International Tables Vol C Tables 4.2.6.8 and 6.1.1.4'
Cl Cl 0.1484 0.1585 'International Tables Vol C Tables 4.2.6.8 and 6.1.1.4'

loop_
_geom_angle_atom_site_label_1
_geom_angle_atom_site_label_2
_geom_angle_atom_site_label_3
_geom_angle
_geom_angle_site_symmetry_1
_geom_angle_site_symmetry_3
O2 Dy1 O1 66.77(10) . .
O2 Dy1 N3 138.72(11) . .
O1 Dy1 N3 80.31(12) . .
O2 Dy1 N5 110.44(11) . .
O1 Dy1 N5 145.13(11) . .
N3 Dy1 N5 82.61(12) . .
O2 Dy1 N9 71.68(11) . .
O1 Dy1 N9 123.50(12) . .
N3 Dy1 N9 149.59(12) . .
N5 Dy1 N9 84.61(12) . .
O2 Dy1 N7 94.55(11) . .
O1 Dy1 N7 70.55(11) . .
N3 Dy1 N7 97.32(12) . .
N5 Dy1 N7 142.10(12) . .
N9 Dy1 N7 76.56(12) . .
O2 Dy1 N11 145.12(11) . .
O1 Dy1 N11 131.23(11) . .
N3 Dy1 N11 75.79(12) . .
N5 Dy1 N11 72.16(12) . .
N9 Dy1 N11 74.05(12) . .
N7 Dy1 N11 71.16(12) . .
O2 Dy1 N1 74.54(11) . .
O1 Dy1 N1 74.34(11) . .
N3 Dy1 N1 73.05(12) . .
N5 Dy1 N1 71.67(12) . .
N9 Dy1 N1 128.06(11) . .
N7 Dy1 N1 144.71(11) . .
N11 Dy1 N1 134.50(12) . .
C19 O1 Dy1 121.6(3) . .
C20 O2 Dy1 121.7(3) . .
N12 B1 N10 109.2(4) . .
N12 B1 N8 108.0(4) . .
N10 B1 N8 110.4(4) . .
N2 B2 N4 108.4(4) . .
N2 B2 N6 108.8(4) . .
N4 B2 N6 111.0(4) . .
N1 C1 C2 111.6(4) . .
C3 C2 C1 104.7(4) . .
N2 C3 C2 108.6(4) . .
N5 C4 C5 111.2(4) . .
C6 C5 C4 104.8(4) . .
N6 C6 C5 108.6(4) . .
N3 C7 C8 110.9(4) . .
C7 C8 C9 105.1(4) . .
N4 C9 C8 108.4(4) . .
N7 C10 C11 111.0(4) . .
C12 C11 C10 104.8(4) . .
N8 C12 C11 109.0(4) . .
N11 C13 C14 111.1(4) . .
C15 C14 C13 105.0(4) . .
N12 C15 C14 108.9(4) . .
N10 C16 C17 108.0(4) . .
C18 C17 C16 104.5(4) . .
N9 C18 C17 111.5(4) . .
O1 C19 C21 125.6(4) . 3_755
O1 C19 C20 115.1(4) . .
C21 C19 C20 119.2(4) 3_755 .
O2 C20 C21 126.7(4) . .
O2 C20 C19 114.6(4) . .
C21 C20 C19 118.7(4) . .
C20 C21 C19 121.9(4) . 3_755
C20 C21 Cl1 119.5(3) . .
C19 C21 Cl1 118.5(4) 3_755 .
Cl2 C22 Cl3 115.0(4) . .
C1 N1 N2 105.7(4) . .
C1 N1 Dy1 133.7(3) . .
N2 N1 Dy1 119.3(3) . .
C3 N2 N1 109.5(4) . .
C3 N2 B2 128.4(4) . .
N1 N2 B2 122.2(3) . .
C7 N3 N4 106.1(4) . .
C7 N3 Dy1 130.1(3) . .
N4 N3 Dy1 121.1(3) . .
C9 N4 N3 109.4(3) . .
C9 N4 B2 128.5(4) . .
N3 N4 B2 121.8(4) . .
C4 N5 N6 105.6(4) . .
C4 N5 Dy1 131.2(3) . .
N6 N5 Dy1 121.4(3) . .
C6 N6 N5 109.8(4) . .
C6 N6 B2 127.7(4) . .
N5 N6 B2 122.3(4) . .
C10 N7 N8 105.1(4) . .
C10 N7 Dy1 132.4(3) . .
N8 N7 Dy1 122.5(3) . .
C12 N8 N7 110.1(3) . .
C12 N8 B1 126.8(4) . .
N7 N8 B1 122.6(4) . .
C18 N9 N10 106.0(4) . .
C18 N9 Dy1 129.2(3) . .
N10 N9 Dy1 124.8(3) . .
C16 N10 N9 110.0(4) . .
C16 N10 B1 128.1(4) . .
N9 N10 B1 122.0(4) . .
C13 N11 N12 105.7(4) . .
C13 N11 Dy1 130.0(3) . .
N12 N11 Dy1 124.3(3) . .
C15 N12 N11 109.4(4) . .
C15 N12 B1 129.8(4) . .
N11 N12 B1 120.7(4) . .

loop_
_geom_bond_atom_site_label_1
_geom_bond_atom_site_label_2
_geom_bond_distance
_geom_bond_site_symmetry_2
Dy1 O2 2.366(3) .
Dy1 O1 2.372(3) .
Dy1 N3 2.436(4) .
Dy1 N5 2.456(4) .
Dy1 N9 2.463(4) .
Dy1 N7 2.506(4) .
Dy1 N11 2.515(4) .
Dy1 N1 2.550(4) .
O1 C19 1.248(5) .
O2 C20 1.264(5) .
B1 N12 1.528(7) .
B1 N10 1.540(6) .
B1 N8 1.551(6) .
B2 N2 1.538(6) .
B2 N4 1.536(6) .
B2 N6 1.546(6) .
C1 N1 1.330(5) .
C1 C2 1.385(6) .
C2 C3 1.374(7) .
C3 N2 1.349(5) .
C4 N5 1.339(5) .
C4 C5 1.381(6) .
C5 C6 1.378(6) .
C6 N6 1.342(6) .
C7 N3 1.339(5) .
C7 C8 1.375(6) .
C8 C9 1.376(6) .
C9 N4 1.347(5) .
C10 N7 1.340(5) .
C10 C11 1.395(6) .
C11 C12 1.357(6) .
C12 N8 1.343(5) .
C13 N11 1.344(6) .
C13 C14 1.386(6) .
C14 C15 1.366(7) .
C15 N12 1.355(6) .
C16 N10 1.349(6) .
C16 C17 1.385(6) .
C17 C18 1.376(6) .
C18 N9 1.333(5) .
C19 C21 1.387(6) 3_755
C19 C20 1.551(6) .
C20 C21 1.381(6) .
C21 C19 1.387(6) 3_755
C21 Cl1 1.739(4) .
C22 Cl2 1.724(6) .
C22 Cl3 1.725(6) .
N1 N2 1.375(5) .
N3 N4 1.364(5) .
N5 N6 1.373(5) .
N7 N8 1.369(5) .
N9 N10 1.356(5) .
N11 N12 1.370(5) .
